data_7055851
loop_
_publ_author_name
'Fan, Liming'
'Fan, Weiliu'
'Li, Bin'
'Zhao, Xian'
'Zhang, Xiutang'

_publ_section_title
;
 W-shaped 1,3-di(2,4-dicarboxyphenyl)benzene based lanthanide coordination
 polymers with tunable white light emission
;
_journal_issue 12
_journal_name_full 'New J. Chem.'
_journal_page_first 10440
_journal_paper_doi 10.1039/C6NJ00294C
_journal_volume 40
_journal_year 2016
_chemical_formula_moiety 'C45 H31 O23 Sm3, 12(H2 O)'
_chemical_formula_sum 'C45 H55 O35 Sm3'
_chemical_formula_weight 1606.97
_space_group_crystal_system tetragonal
_space_group_IT_number 122
_space_group_name_Hall 'I -4 2bw'
_space_group_name_H-M_alt 'I -4 2 d'
_symmetry_space_group_name_Hall 'I -4 2bw'
_symmetry_space_group_name_H-M 'I -4 2 d'
_atom_sites_solution_hydrogens mixed
_audit_creation_date 2016-10-21
_audit_creation_method
;
Olex2 1.2-beta
(compiled 2016.09.09 svn.r3337 for OlexSys, GUI svn.r5227)
;
_audit_update_record
;
2016-10-24 deposited with the CCDC.
2016-10-31 downloaded from the CCDC.
;
_cell_angle_alpha 90
_cell_angle_beta 90
_cell_angle_gamma 90
_cell_formula_units_Z 8
_cell_length_a 14.3090(4)
_cell_length_b 14.3090(4)
_cell_length_c 63.900(4)
_cell_measurement_reflns_used 9852
_cell_measurement_temperature 296.15
_cell_measurement_theta_max 26.419
_cell_measurement_theta_min 3.120
_cell_volume 13083.4(10)
_computing_cell_refinement 'SAINT v8.34A (Bruker, 2013)'
_computing_data_collection 'SAINT v8.34A (Bruker, 2013)'
_computing_data_reduction 'SAINT v8.34A (Bruker, 2013)'
_computing_molecular_graphics 'Olex2 (Dolomanov et al., 2009)'
_computing_publication_material 'Olex2 (Dolomanov et al., 2009)'
_computing_structure_refinement 'ShelXL (Sheldrick, 2015)'
_computing_structure_solution 'ShelXS (Sheldrick, 2015)'
_diffrn_ambient_temperature 296.15
_diffrn_measured_fraction_theta_full 0.997
_diffrn_measured_fraction_theta_max 0.997
_diffrn_measurement_device_type 'Bruker P4'
_diffrn_radiation_type MoK\a
_diffrn_radiation_wavelength 0.71073
_diffrn_reflns_av_R_equivalents 0.0973
_diffrn_reflns_av_unetI/netI 0.0366
_diffrn_reflns_Laue_measured_fraction_full 0.997
_diffrn_reflns_Laue_measured_fraction_max 0.997
_diffrn_reflns_limit_h_max 17
_diffrn_reflns_limit_h_min -17
_diffrn_reflns_limit_k_max 17
_diffrn_reflns_limit_k_min -17
_diffrn_reflns_limit_l_max 79
_diffrn_reflns_limit_l_min -79
_diffrn_reflns_number 92596
_diffrn_reflns_point_group_measured_fraction_full 0.998
_diffrn_reflns_point_group_measured_fraction_max 0.998
_diffrn_reflns_theta_full 25.242
_diffrn_reflns_theta_max 26.373
_diffrn_reflns_theta_min 3.120
_exptl_absorpt_coefficient_mu 2.745
_exptl_absorpt_correction_T_max 0.7456
_exptl_absorpt_correction_T_min 0.5645
_exptl_absorpt_correction_type multi-scan
_exptl_absorpt_process_details
;
SADABS-2012/1 (Bruker,2012) was used for absorption correction.
wR2(int) was 0.0928 before and 0.0756 after correction.
The Ratio of minimum to maximum transmission is 0.7571.
The \l/2 correction factor is 0.0015.
;
_exptl_crystal_colour colourless
_exptl_crystal_colour_primary colourless
_exptl_crystal_density_diffrn 1.632
_exptl_crystal_description needle
_exptl_crystal_F_000 6327
_exptl_crystal_size_max 0.444
_exptl_crystal_size_mid 0.096
_exptl_crystal_size_min 0.078
_refine_diff_density_max 1.064
_refine_diff_density_min -0.857
_refine_diff_density_rms 0.104
_refine_ls_abs_structure_details
;
 Flack x determined using 2368 quotients [(I+)-(I-)]/[(I+)+(I-)]
 (Parsons, Flack and Wagner, Acta Cryst. B69 (2013) 249-259).
;
_refine_ls_abs_structure_Flack -0.010(7)
_refine_ls_extinction_method none
_refine_ls_goodness_of_fit_ref 1.064
_refine_ls_hydrogen_treatment constr
_refine_ls_matrix_type full
_refine_ls_number_parameters 322
_refine_ls_number_reflns 6688
_refine_ls_number_restraints 0
_refine_ls_restrained_S_all 1.064
_refine_ls_R_factor_all 0.0483
_refine_ls_R_factor_gt 0.0372
_refine_ls_shift/su_max 0.002
_refine_ls_shift/su_mean 0.000
_refine_ls_structure_factor_coef Fsqd
_refine_ls_weighting_details 'w=1/[\s^2^(Fo^2^)+(0.0471P)^2^+30.2808P] where P=(Fo^2^+2Fc^2^)/3'
_refine_ls_weighting_scheme calc
_refine_ls_wR_factor_gt 0.0819
_refine_ls_wR_factor_ref 0.0870
_reflns_Friedel_coverage 0.833
_reflns_Friedel_fraction_full 0.999
_reflns_Friedel_fraction_max 0.999
_reflns_number_gt 5872
_reflns_number_total 6688
_reflns_threshold_expression 'I > 2\s(I)'
_cod_data_source_file c6nj00294c2.cif
_cod_data_source_block 1-Sm
_cod_depositor_comments 'Adding full bibliography for 7055848--7055851.cif.'
_cod_original_cell_volume 13083.4(11)
_cod_database_code 7055851
_shelx_space_group_comment
;
The symmetry employed for this shelxl refinement is uniquely defined
by the following loop, which should always be used as a source of
symmetry information in preference to the above space-group names.
They are only intended as comments.
;
_olex2_refinement_description
;
1. Fixed Uiso
 At 1.2 times of:
  All C(H) groups
 At 1.5 times of:
  All O(H) groups, All O(H,H) groups
2.a Riding coordinates:
 O1W(H1WA,H1WB), O2W(H2WA,H2WB), O3W(H3W)
2.b Aromatic/amide H refined with riding coordinates:
 C3(H3), C7(H7), C8(H8), C10(H10), C14(H14), C17(H17), C18(H18), C19(H19),
 C20(H20), C21(H21), C23(H23)
;
_shelx_shelxl_version_number 2014/7
_olex2_submission_special_instructions 'No special instructions were received'

loop_
_space_group_symop_operation_xyz
'x, y, z'
'y, -x, -z'
'-x, -y, z'
'-y, x, -z'
'x, -y+1/2, -z+1/4'
'-y+1/2, -x, z+3/4'
'-x, y+1/2, -z+1/4'
'y+1/2, x, z+3/4'
'x+1/2, y+1/2, z+1/2'
'y+1/2, -x+1/2, -z+1/2'
'-x+1/2, -y+1/2, z+1/2'
'-y+1/2, x+1/2, -z+1/2'
'x+1/2, -y+1, -z+3/4'
'-y+1, -x+1/2, z+5/4'
'-x+1/2, y+1, -z+3/4'
'y+1, x+1/2, z+5/4'

loop_
_atom_site_label
_atom_site_type_symbol
_atom_site_fract_x
_atom_site_fract_y
_atom_site_fract_z
_atom_site_U_iso_or_equiv
_atom_site_adp_type
_atom_site_occupancy
_atom_site_site_symmetry_order
_atom_site_calc_flag
_atom_site_refinement_flags_posn
_atom_site_refinement_flags_adp
_atom_site_refinement_flags_occupancy
Sm1 Sm 1.0000 0.5000 0.45983(2) 0.02283(13) Uani 1 2 d S T P
Sm2 Sm 0.52019(3) 0.27694(3) 0.56202(2) 0.04364(15) Uani 1 1 d . . .
O1 O 0.8711(4) 0.4597(4) 0.42877(8) 0.0363(13) Uani 1 1 d . . .
O1W O 0.6468(5) 0.1882(6) 0.57901(11) 0.063(2) Uani 1 1 d . . .
H1WA H 0.6990 0.2102 0.5750 0.094 Uiso 1 1 d R . .
H1WB H 0.6430 0.1310 0.5755 0.094 Uiso 1 1 d R . .
O2 O 0.6161(6) 0.2818(5) 0.53172(11) 0.062(2) Uani 1 1 d . . .
O2W O 0.6538(10) 0.3806(9) 0.57169(17) 0.135(5) Uani 1 1 d . . .
H2WA H 0.6702 0.3931 0.5842 0.202 Uiso 1 1 d R . .
H2WB H 0.6902 0.4082 0.5632 0.202 Uiso 1 1 d R . .
O3 O 0.5944(5) 0.1315(4) 0.53439(10) 0.0446(16) Uani 1 1 d . . .
O3W O 1.0000 0.5000 0.49778(12) 0.067(3) Uani 1 2 d S T P
H3W H 1.0485 0.5000 0.5055 0.101 Uiso 1 1 d R . .
O4 O 0.9035(4) 0.3740(4) 0.47050(9) 0.0379(14) Uani 1 1 d . . .
O5 O 0.7544(4) 0.4050(5) 0.46395(9) 0.0451(15) Uani 1 1 d . . .
O6 O 0.8199(6) 0.3692(6) 0.32949(10) 0.064(2) Uani 1 1 d . . .
O7 O 0.8210(5) 0.4947(6) 0.34865(8) 0.0542(17) Uani 1 1 d . . .
O10 O 0.4914(9) 0.4266(5) 0.54916(16) 0.102(3) Uani 1 1 d . . .
O12 O 1.0051(4) 0.3861(4) 0.43044(7) 0.0348(12) Uani 1 1 d . . .
C1 C 0.6333(7) 0.2008(7) 0.52549(14) 0.042(2) Uani 1 1 d . . .
C2 C 0.7010(7) 0.1875(7) 0.50788(12) 0.042(2) Uani 1 1 d . . .
C3 C 0.7258(6) 0.2661(6) 0.49663(12) 0.0387(19) Uani 1 1 d . . .
H3 H 0.6977 0.3230 0.4998 0.046 Uiso 1 1 calc R . .
C4 C 0.7911(6) 0.2626(6) 0.48075(12) 0.0351(19) Uani 1 1 d . . .
C5 C 0.8186(6) 0.3547(6) 0.47056(12) 0.0316(19) Uani 1 1 d . . .
C6 C 0.8293(7) 0.1766(6) 0.47542(12) 0.039(2) Uani 1 1 d . . .
C7 C 0.8023(7) 0.0977(7) 0.48654(14) 0.049(2) Uani 1 1 d . . .
H7 H 0.8278 0.0399 0.4831 0.059 Uiso 1 1 calc R . .
C8 C 0.7371(7) 0.1039(6) 0.50294(13) 0.047(2) Uani 1 1 d . . .
H8 H 0.7192 0.0507 0.5103 0.056 Uiso 1 1 calc R . .
C9 C 0.8945(6) 0.1668(6) 0.45726(13) 0.0359(19) Uani 1 1 d . . .
C10 C 0.8732(6) 0.2079(6) 0.43752(13) 0.0380(19) Uani 1 1 d . . .
H10 H 0.8178 0.2410 0.4358 0.046 Uiso 1 1 calc R . .
C11 C 0.9339(7) 0.1991(6) 0.42086(12) 0.039(2) Uani 1 1 d . . .
C12 C 0.9139(7) 0.2514(6) 0.40144(12) 0.040(2) Uani 1 1 d . . .
C13 C 0.9062(6) 0.3472(6) 0.40210(12) 0.0298(18) Uani 1 1 d . . .
C14 C 0.8811(6) 0.3979(7) 0.38434(12) 0.037(2) Uani 1 1 d . . .
H14 H 0.8750 0.4625 0.3852 0.044 Uiso 1 1 calc R . .
C15 C 0.8651(7) 0.3532(7) 0.36565(13) 0.044(2) Uani 1 1 d . . .
C16 C 0.8352(7) 0.4105(8) 0.34680(14) 0.050(3) Uani 1 1 d . . .
C17 C 0.8729(8) 0.2571(7) 0.36502(14) 0.059(3) Uani 1 1 d . . .
H17 H 0.8621 0.2259 0.3525 0.071 Uiso 1 1 calc R . .
C18 C 0.8956(8) 0.2076(8) 0.38212(14) 0.060(3) Uani 1 1 d . . .
H18 H 0.8992 0.1428 0.3812 0.072 Uiso 1 1 calc R . .
C19 C 1.0156(8) 0.1495(7) 0.42326(14) 0.058(3) Uani 1 1 d . . .
H19 H 1.0557 0.1426 0.4119 0.070 Uiso 1 1 calc R . .
C20 C 1.0390(8) 0.1098(8) 0.44238(15) 0.063(3) Uani 1 1 d . . .
H20 H 1.0949 0.0775 0.4439 0.076 Uiso 1 1 calc R . .
C21 C 0.9790(8) 0.1186(7) 0.45905(15) 0.056(3) Uani 1 1 d . . .
H21 H 0.9950 0.0919 0.4718 0.067 Uiso 1 1 calc R . .
C22 C 0.9295(6) 0.4012(5) 0.42185(11) 0.0305(19) Uani 1 1 d . . .
C23 C 0.5000 0.5000 0.5581(3) 0.113(8) Uani 1 2 d S T P
H23 H 0.5000 0.5000 0.5727 0.135 Uiso 1 2 calc RS T P

loop_
_atom_site_aniso_label
_atom_site_aniso_U_11
_atom_site_aniso_U_22
_atom_site_aniso_U_33
_atom_site_aniso_U_23
_atom_site_aniso_U_13
_atom_site_aniso_U_12
Sm1 0.0253(3) 0.0266(3) 0.0166(2) 0.000 0.000 0.0015(2)
Sm2 0.0585(3) 0.0447(3) 0.0277(2) -0.00909(18) 0.0125(2) -0.0189(2)
O1 0.047(4) 0.036(3) 0.026(3) -0.004(2) 0.011(3) 0.005(3)
O1W 0.044(4) 0.075(5) 0.069(5) -0.028(4) -0.002(3) -0.013(4)
O2 0.093(6) 0.041(4) 0.053(4) -0.002(3) 0.046(4) -0.013(4)
O2W 0.169(12) 0.142(10) 0.094(8) 0.008(7) 0.002(7) -0.109(10)
O3 0.048(4) 0.043(4) 0.043(4) 0.014(3) 0.010(3) -0.013(3)
O3W 0.100(8) 0.074(7) 0.028(4) 0.000 0.000 -0.016(7)
O4 0.039(4) 0.046(4) 0.028(3) 0.005(3) 0.001(3) -0.008(3)
O5 0.043(4) 0.057(4) 0.035(3) 0.009(3) 0.010(3) 0.000(3)
O6 0.100(6) 0.071(5) 0.023(3) -0.001(3) -0.004(4) 0.003(4)
O7 0.072(4) 0.059(5) 0.031(3) 0.006(4) -0.011(3) 0.009(4)
O10 0.151(9) 0.031(4) 0.125(7) -0.002(5) 0.019(8) -0.006(6)
O12 0.038(3) 0.037(3) 0.030(3) -0.007(2) -0.007(3) 0.007(3)
C1 0.041(5) 0.049(6) 0.037(5) 0.006(4) 0.007(4) -0.024(4)
C2 0.053(6) 0.049(6) 0.026(4) 0.004(4) 0.008(4) -0.020(4)
C3 0.050(5) 0.036(5) 0.030(5) -0.002(4) 0.006(4) -0.010(4)
C4 0.039(5) 0.039(5) 0.027(4) 0.001(4) 0.005(3) -0.006(4)
C5 0.045(6) 0.034(5) 0.015(4) -0.001(3) 0.008(4) -0.001(4)
C6 0.048(5) 0.042(5) 0.026(4) 0.006(4) 0.004(4) -0.006(4)
C7 0.069(7) 0.035(5) 0.042(5) 0.010(4) 0.013(5) 0.007(5)
C8 0.070(6) 0.034(5) 0.035(5) 0.008(4) 0.023(5) -0.006(4)
C9 0.045(5) 0.031(5) 0.031(4) 0.002(4) 0.012(4) 0.001(4)
C10 0.048(5) 0.038(5) 0.028(4) -0.005(4) 0.000(4) 0.003(4)
C11 0.061(6) 0.033(5) 0.024(4) -0.001(3) 0.004(4) 0.004(4)
C12 0.060(6) 0.041(5) 0.020(4) -0.004(4) 0.004(4) 0.003(4)
C13 0.037(5) 0.032(5) 0.020(4) -0.008(3) 0.002(3) -0.002(3)
C14 0.047(5) 0.040(5) 0.022(4) -0.001(3) -0.004(4) 0.001(4)
C15 0.061(6) 0.046(6) 0.024(4) -0.003(4) -0.009(4) 0.007(5)
C16 0.061(7) 0.064(7) 0.024(4) 0.005(4) -0.008(4) -0.005(5)
C17 0.099(9) 0.050(6) 0.029(5) -0.010(4) -0.012(5) 0.002(6)
C18 0.103(9) 0.045(6) 0.032(5) -0.008(4) 0.000(5) 0.004(6)
C19 0.078(8) 0.055(6) 0.042(5) 0.007(4) 0.029(5) 0.020(6)
C20 0.080(8) 0.060(6) 0.049(6) 0.026(5) 0.022(5) 0.038(6)
C21 0.069(8) 0.056(6) 0.043(5) 0.014(4) 0.014(5) 0.003(5)
C22 0.051(5) 0.025(4) 0.016(3) 0.001(3) 0.007(4) -0.004(4)
C23 0.14(2) 0.11(2) 0.088(14) 0.000 0.000 0.048(19)

loop_
_atom_type_symbol
_atom_type_description
_atom_type_scat_dispersion_real
_atom_type_scat_dispersion_imag
_atom_type_scat_source
C C 0.0030 0.0020 'International Tables Vol C Tables 4.2.6.8 and 6.1.1.4'
H H 0.0000 0.0000 'International Tables Vol C Tables 4.2.6.8 and 6.1.1.4'
O O 0.0110 0.0060 'International Tables Vol C Tables 4.2.6.8 and 6.1.1.4'
Sm Sm -0.1640 3.4420 'International Tables Vol C Tables 4.2.6.8 and 6.1.1.4'

loop_
_geom_angle_atom_site_label_1
_geom_angle_atom_site_label_2
_geom_angle_atom_site_label_3
_geom_angle
_geom_angle_site_symmetry_1
_geom_angle_site_symmetry_3
O1 Sm1 O1 88.5(2) 3_765 .
O3 Sm1 O1 72.4(2) 2_666 3_765
O3 Sm1 O1 121.8(2) 2_666 .
O3 Sm1 O1 121.8(2) 4_656 3_765
O3 Sm1 O1 72.4(2) 4_656 .
O3 Sm1 O3 161.9(3) 2_666 4_656
O3 Sm1 O3W 80.94(16) 2_666 .
O3 Sm1 O3W 80.94(16) 4_656 .
O3 Sm1 O4 85.7(2) 4_656 .
O3 Sm1 O4 89.1(2) 2_666 .
O3 Sm1 O4 89.1(2) 4_656 3_765
O3 Sm1 O4 85.7(2) 2_666 3_765
O3 Sm1 O12 73.6(2) 4_656 3_765
O3 Sm1 O12 121.3(2) 4_656 .
O3 Sm1 O12 121.3(2) 2_666 3_765
O3 Sm1 O12 73.6(2) 2_666 .
O3W Sm1 O1 135.77(11) . .
O3W Sm1 O1 135.77(11) . 3_765
O3W Sm1 O12 139.02(12) . .
O3W Sm1 O12 139.01(12) . 3_765
O4 Sm1 O1 70.15(18) 3_765 3_765
O4 Sm1 O1 138.75(19) 3_765 .
O4 Sm1 O1 70.15(18) . .
O4 Sm1 O1 138.75(19) . 3_765
O4 Sm1 O3W 73.28(14) 3_765 .
O4 Sm1 O3W 73.28(14) . .
O4 Sm1 O4 146.6(3) . 3_765
O4 Sm1 O12 134.3(2) . 3_765
O4 Sm1 O12 134.3(2) 3_765 .
O4 Sm1 O12 74.7(2) 3_765 3_765
O4 Sm1 O12 74.7(2) . .
O12 Sm1 O1 64.91(18) . 3_765
O12 Sm1 O1 64.91(18) 3_765 .
O12 Sm1 O1 48.87(18) 3_765 3_765
O12 Sm1 O1 48.86(18) . .
O12 Sm1 O12 82.0(2) 3_765 .
O1 Sm2 O1W 72.4(2) 2_566 .
O1 Sm2 O2 116.2(2) 2_566 .
O1 Sm2 O2W 138.7(3) 2_566 .
O1 Sm2 O3 69.25(18) 2_566 .
O1 Sm2 O5 75.6(2) 2_566 2_566
O1 Sm2 O6 78.1(2) 2_566 16_444
O1 Sm2 O7 86.5(2) 2_566 16_444
O1 Sm2 C16 82.3(3) 2_566 16_444
O1W Sm2 O2W 68.6(4) . .
O1W Sm2 O3 68.5(2) . .
O1W Sm2 O6 124.3(2) . 16_444
O1W Sm2 C16 102.3(3) . 16_444
O2 Sm2 O1W 87.1(3) . .
O2 Sm2 O2W 75.0(3) . .
O2 Sm2 O3 47.1(2) . .
O2 Sm2 O5 80.6(2) . 2_566
O2 Sm2 O6 148.6(3) . 16_444
O2 Sm2 O7 149.0(3) . 16_444
O2 Sm2 C16 161.3(3) . 16_444
O2W Sm2 O3 107.1(4) . .
O2W Sm2 O6 113.8(4) . 16_444
O2W Sm2 C16 93.2(4) . 16_444
O5 Sm2 O1W 136.0(2) 2_566 .
O5 Sm2 O2W 144.5(3) 2_566 .
O5 Sm2 O3 72.4(2) 2_566 .
O5 Sm2 O6 76.1(2) 2_566 16_444
O5 Sm2 O7 127.6(3) 2_566 16_444
O5 Sm2 C16 102.6(3) 2_566 16_444
O6 Sm2 O3 139.0(2) 16_444 .
O6 Sm2 C16 26.6(3) 16_444 16_444
O7 Sm2 O1W 79.7(2) 16_444 .
O7 Sm2 O2W 74.0(3) 16_444 .
O7 Sm2 O3 144.3(2) 16_444 .
O7 Sm2 O6 52.0(2) 16_444 16_444
O7 Sm2 C16 25.4(3) 16_444 16_444
O10 Sm2 O1 147.9(3) . 2_566
O10 Sm2 O1W 139.4(4) . .
O10 Sm2 O2 77.7(3) . .
O10 Sm2 O2W 71.2(5) . .
O10 Sm2 O3 120.3(3) . .
O10 Sm2 O5 78.7(3) . 2_566
O10 Sm2 O6 77.3(4) . 16_444
O10 Sm2 O7 94.2(3) . 16_444
O10 Sm2 C16 84.8(3) . 16_444
C16 Sm2 O3 151.5(2) 16_444 .
Sm2 O1 Sm1 110.02(19) 4_656 .
C22 O1 Sm1 87.0(5) . .
C22 O1 Sm2 157.4(6) . 4_656
Sm2 O1W H1WA 108.9 . .
Sm2 O1W H1WB 109.4 . .
H1WA O1W H1WB 109.5 . .
C1 O2 Sm2 110.2(5) . .
Sm2 O2W H2WA 124.6 . .
Sm2 O2W H2WB 125.9 . .
H2WA O2W H2WB 109.5 . .
Sm1 O3 Sm2 105.5(2) 2_566 .
C1 O3 Sm1 161.5(6) . 2_566
C1 O3 Sm2 82.8(6) . .
Sm1 O3W H3W 125.3 . .
C5 O4 Sm1 137.4(6) . .
C5 O5 Sm2 141.1(5) . 4_656
C16 O6 Sm2 91.7(6) . 8_554
C16 O7 Sm2 95.6(5) . 8_554
C23 O10 Sm2 128.1(11) . .
C22 O12 Sm1 101.3(5) . .
O2 C1 O3 119.7(8) . .
O2 C1 C2 119.0(8) . .
O3 C1 C2 121.3(9) . .
C3 C2 C1 117.0(9) . .
C8 C2 C1 122.7(8) . .
C8 C2 C3 120.4(8) . .
C2 C3 H3 119.1 . .
C4 C3 C2 121.8(8) . .
C4 C3 H3 119.1 . .
C3 C4 C5 117.3(8) . .
C3 C4 C6 118.6(8) . .
C6 C4 C5 124.1(7) . .
O4 C5 C4 116.4(8) . .
O5 C5 O4 126.4(8) . .
O5 C5 C4 117.2(8) . .
C4 C6 C7 119.1(8) . .
C4 C6 C9 121.3(7) . .
C7 C6 C9 119.6(8) . .
C6 C7 H7 119.5 . .
C6 C7 C8 120.9(9) . .
C8 C7 H7 119.5 . .
C2 C8 C7 119.2(8) . .
C2 C8 H8 120.4 . .
C7 C8 H8 120.4 . .
C10 C9 C6 121.1(8) . .
C21 C9 C6 121.5(8) . .
C21 C9 C10 117.4(7) . .
C9 C10 H10 119.6 . .
C11 C10 C9 120.8(8) . .
C11 C10 H10 119.6 . .
C10 C11 C12 118.7(8) . .
C19 C11 C10 119.7(8) . .
C19 C11 C12 121.3(8) . .
C13 C12 C11 119.6(7) . .
C13 C12 C18 117.1(8) . .
C18 C12 C11 123.1(8) . .
C12 C13 C14 120.9(7) . .
C12 C13 C22 121.0(7) . .
C14 C13 C22 117.9(7) . .
C13 C14 H14 119.7 . .
C15 C14 C13 120.5(8) . .
C15 C14 H14 119.7 . .
C14 C15 C16 119.0(8) . .
C14 C15 C17 118.4(8) . .
C17 C15 C16 122.5(8) . .
O6 C16 Sm2 61.8(5) . 8_554
O6 C16 C15 119.1(9) . .
O7 C16 Sm2 59.0(5) . 8_554
O7 C16 O6 120.7(9) . .
O7 C16 C15 120.0(8) . .
C15 C16 Sm2 178.9(8) . 8_554
C15 C17 H17 119.3 . .
C18 C17 C15 121.4(9) . .
C18 C17 H17 119.3 . .
C12 C18 H18 119.2 . .
C17 C18 C12 121.6(10) . .
C17 C18 H18 119.2 . .
C11 C19 H19 119.5 . .
C11 C19 C20 120.9(9) . .
C20 C19 H19 119.5 . .
C19 C20 H20 120.2 . .
C21 C20 C19 119.6(9) . .
C21 C20 H20 120.2 . .
C9 C21 H21 119.2 . .
C20 C21 C9 121.5(9) . .
C20 C21 H21 119.2 . .
O1 C22 C13 118.9(8) . .
O12 C22 O1 122.8(7) . .
O12 C22 C13 118.3(7) . .
O10 C23 O10 123(2) 3_665 .
O10 C23 H23 118.4 . .
O10 C23 H23 118.4 3_665 .

loop_
_geom_bond_atom_site_label_1
_geom_bond_atom_site_label_2
_geom_bond_distance
_geom_bond_site_symmetry_2
Sm1 O1 2.770(6) .
Sm1 O1 2.770(6) 3_765
Sm1 O3 2.345(6) 4_656
Sm1 O3 2.345(6) 2_666
Sm1 O3W 2.425(8) .
Sm1 O4 2.371(6) 3_765
Sm1 O4 2.371(6) .
Sm1 O12 2.488(5) 3_765
Sm1 O12 2.488(5) .
Sm2 O1 2.363(6) 2_566
Sm2 O1W 2.464(8) .
Sm2 O2 2.374(6) .
Sm2 O2W 2.498(10) .
Sm2 O3 2.928(7) .
Sm2 O5 2.382(6) 2_566
Sm2 O6 2.508(8) 16_444
Sm2 O7 2.451(5) 16_444
Sm2 O10 2.331(8) .
Sm2 C16 2.845(9) 16_444
O1 Sm2 2.363(6) 4_656
O1 C22 1.263(10) .
O1W H1WA 0.8501 .
O1W H1WB 0.8501 .
O2 C1 1.250(12) .
O2W H2WA 0.8497 .
O2W H2WB 0.8500 .
O3 Sm1 2.345(6) 2_566
O3 C1 1.272(10) .
O3W H3W 0.8507 .
O4 C5 1.247(10) .
O5 Sm2 2.382(6) 4_656
O5 C5 1.240(11) .
O6 Sm2 2.508(8) 8_554
O6 C16 1.273(12) .
O7 Sm2 2.451(5) 8_554
O7 C16 1.227(13) .
O10 C23 1.202(13) .
O12 C22 1.231(10) .
C1 C2 1.497(12) .
C2 C3 1.382(12) .
C2 C8 1.340(13) .
C3 H3 0.9300 .
C3 C4 1.381(11) .
C4 C5 1.521(12) .
C4 C6 1.389(13) .
C6 C7 1.390(12) .
C6 C9 1.495(11) .
C7 H7 0.9300 .
C7 C8 1.407(12) .
C8 H8 0.9300 .
C9 C10 1.424(12) .
C9 C21 1.397(14) .
C10 H10 0.9300 .
C10 C11 1.379(12) .
C11 C12 1.478(12) .
C11 C19 1.376(14) .
C12 C13 1.375(13) .
C12 C18 1.409(12) .
C13 C14 1.394(11) .
C13 C22 1.517(10) .
C14 H14 0.9300 .
C14 C15 1.374(11) .
C15 C16 1.519(13) .
C15 C17 1.381(14) .
C16 Sm2 2.845(9) 8_554
C17 H17 0.9300 .
C17 C18 1.342(13) .
C18 H18 0.9300 .
C19 H19 0.9300 .
C19 C20 1.388(13) .
C20 H20 0.9300 .
C20 C21 1.374(13) .
C21 H21 0.9300 .
C23 O10 1.202(13) 3_665
C23 H23 0.9300 .

loop_
_geom_torsion_atom_site_label_1
_geom_torsion_atom_site_label_2
_geom_torsion_atom_site_label_3
_geom_torsion_atom_site_label_4
_geom_torsion
_geom_torsion_site_symmetry_1
_geom_torsion_site_symmetry_4
Sm1 O1 C22 O12 2.0(8) . .
Sm1 O1 C22 C13 -177.8(6) . .
Sm1 O3 C1 O2 114(2) 2_566 .
Sm1 O3 C1 C2 -67(2) 2_566 .
Sm1 O4 C5 O5 0.2(13) . .
Sm1 O4 C5 C4 -176.5(5) . .
Sm1 O12 C22 O1 -2.3(9) . .
Sm1 O12 C22 C13 177.6(6) . .
Sm2 O1 C22 O12 -138.1(11) 4_656 .
Sm2 O1 C22 C13 42.1(16) 4_656 .
Sm2 O2 C1 O3 5.2(12) . .
Sm2 O2 C1 C2 -173.6(7) . .
Sm2 O3 C1 O2 -4.0(9) . .
Sm2 O3 C1 C2 174.8(9) . .
Sm2 O5 C5 O4 31.3(14) 4_656 .
Sm2 O5 C5 C4 -152.1(6) 4_656 .
Sm2 O6 C16 O7 3.3(11) 8_554 .
Sm2 O6 C16 C15 179.2(9) 8_554 .
Sm2 O7 C16 O6 -3.4(11) 8_554 .
Sm2 O7 C16 C15 -179.3(8) 8_554 .
Sm2 O10 C23 O10 158.9(12) . 3_665
O2 C1 C2 C3 -13.2(13) . .
O2 C1 C2 C8 166.7(10) . .
O3 C1 C2 C3 168.0(8) . .
O3 C1 C2 C8 -12.1(15) . .
C1 C2 C3 C4 176.8(8) . .
C1 C2 C8 C7 -178.2(9) . .
C2 C3 C4 C5 -175.4(8) . .
C2 C3 C4 C6 3.1(13) . .
C3 C2 C8 C7 1.7(15) . .
C3 C4 C5 O4 124.5(8) . .
C3 C4 C5 O5 -52.5(11) . .
C3 C4 C6 C7 -1.6(13) . .
C3 C4 C6 C9 175.0(8) . .
C4 C6 C7 C8 0.3(15) . .
C4 C6 C9 C10 -47.0(13) . .
C4 C6 C9 C21 131.9(10) . .
C5 C4 C6 C7 176.7(9) . .
C5 C4 C6 C9 -6.7(13) . .
C6 C4 C5 O4 -53.9(11) . .
C6 C4 C5 O5 129.2(9) . .
C6 C7 C8 C2 -0.3(15) . .
C6 C9 C10 C11 179.6(8) . .
C6 C9 C21 C20 -179.8(10) . .
C7 C6 C9 C10 129.6(10) . .
C7 C6 C9 C21 -51.5(13) . .
C8 C2 C3 C4 -3.2(14) . .
C9 C6 C7 C8 -176.4(9) . .
C9 C10 C11 C12 -173.4(8) . .
C9 C10 C11 C19 0.5(13) . .
C10 C9 C21 C20 -0.9(16) . .
C10 C11 C12 C13 58.1(12) . .
C10 C11 C12 C18 -117.3(11) . .
C10 C11 C19 C20 -1.4(16) . .
C11 C12 C13 C14 -175.5(8) . .
C11 C12 C13 C22 7.6(13) . .
C11 C12 C18 C17 176.5(10) . .
C11 C19 C20 C21 1.2(18) . .
C12 C11 C19 C20 172.3(10) . .
C12 C13 C14 C15 -1.3(13) . .
C12 C13 C22 O1 -129.3(9) . .
C12 C13 C22 O12 50.9(11) . .
C13 C12 C18 C17 0.9(16) . .
C13 C14 C15 C16 178.3(9) . .
C13 C14 C15 C17 1.3(15) . .
C14 C13 C22 O1 53.7(10) . .
C14 C13 C22 O12 -126.1(8) . .
C14 C15 C16 O6 -179.6(10) . .
C14 C15 C16 O7 -3.7(15) . .
C14 C15 C17 C18 -0.2(17) . .
C15 C17 C18 C12 -1.0(18) . .
C16 C15 C17 C18 -177.1(11) . .
C17 C15 C16 O6 -2.7(16) . .
C17 C15 C16 O7 173.2(11) . .
C18 C12 C13 C14 0.2(14) . .
C18 C12 C13 C22 -176.8(9) . .
C19 C11 C12 C13 -115.6(11) . .
C19 C11 C12 C18 69.0(14) . .
C19 C20 C21 C9 0.0(18) . .
C21 C9 C10 C11 0.7(13) . .
C22 C13 C14 C15 175.7(9) . .
